data_7105780
loop_
_publ_author_name
'Manza Atkinson'
'Ivan Halasz'
'Dejan-Kresimir Bucar'
'Robert Dinnebier'
'Santhana Mariappan'
'Anatoliy Sokolov'
'Leonard MacGillivray'

_publ_section_title
;
 A solid-state trimerisation of a diene diacid affords a bicyclobutyl:
 reactant structure from X-ray powder data and product separation and
 structure determination via co-crystallisation
;
_journal_name_full Chem.Commun.
_journal_page_first 236
_journal_paper_doi 10.1039/c0cc02204g
_journal_volume 47
_journal_year 2011
_chemical_formula_moiety 'C8 H10 O4'
_chemical_formula_sum 'C8 H10 O4'
_chemical_formula_weight 170.166
_space_group_IT_number 14
_symmetry_cell_setting monoclinic
_symmetry_space_group_name_Hall '-P 2ybc'
_symmetry_space_group_name_H-M 'P 1 21/c 1'
_cell_angle_alpha 90
_cell_angle_beta 95.9652(16)
_cell_angle_gamma 90
_cell_formula_units_Z 2
_cell_length_a 3.898360(63)
_cell_length_b 7.87939(11)
_cell_length_c 13.51483(35)
_cell_measurement_temperature 293
_cell_volume 412.883(14)
_diffrn_ambient_temperature 293
_diffrn_measurement_device_type
;
Bruker D8 Advance in Debye-Scherrer geometry
;
_diffrn_radiation_type 'Cu K\a_1'
_diffrn_radiation_wavelength 1.54059
_exptl_crystal_colour white
_exptl_crystal_density_diffrn 1.369
_exptl_crystal_description 'microcrystaline flake-like powder'
_pd_proc_ls_profile_function
;
Calculated from fundamental parameters
;
_pd_proc_ls_prof_R_factor 0.0282
_pd_proc_ls_prof_wR_factor 0.0376
_refine_ls_goodness_of_fit_all 1.72
_refine_ls_hydrogen_treatment mixed
_refine_ls_number_parameters 74
_refine_ls_R_Fsqd_factor 0.0140
_refine_ls_shift/su_max <0.01
_refine_ls_structure_factor_coef Fsqd
_cod_data_source_file C0CC02204G.TXT
_cod_data_source_block 1
_cod_original_sg_symbol_H-M P21/c
_cod_database_code 7105780

loop_
_symmetry_equiv_pos_as_xyz
'-x, -y, -z'
'-x, y+1/2, -z+1/2'
'x, -y+1/2, z+1/2'
'x, y, z'

loop_
_atom_site_label
_atom_site_type_symbol
_atom_site_symmetry_multiplicity
_atom_site_fract_x
_atom_site_fract_y
_atom_site_fract_z
_atom_site_occupancy
_atom_site_B_iso_or_equiv
O1 O 4 0.44142(54) 0.90080(27) 0.39264(17) 1 7.80
C1 C 4 0.30365(39) 0.78823(36) 0.43855(18) 1 2.67
O2 O 4 0.28793(38) 0.81190(13) 0.53346(13) 1 6.13
C2 C 4 0.16025(60) 0.63123(30) 0.39784(15) 1 1.20
C3 C 4 0.01802(42) 0.50242(17) 0.44694(10) 1 3.34
C4 C 4 0.19820(60) 0.61876(27) 0.28346(23) 1 4.60
H1 H 4 0.2091(22) 0.4915(10) 0.26394(78) 1 6.91
H2 H 4 -0.0042(19) 0.6824(11) 0.24174(55) 1 6.91
H3 H 4 0.4154(20) 0.6795(11) 0.27027(58) 1 6.91
H4 H 4 -0.0696(22) 0.40036(94) 0.40366(49) 1 1.44
H1o H 4 0.3782(21) 0.90771(96) 0.55765(53) 1 7.36
